data_7124143
loop_
_publ_author_name
'Lama, Prem'
'Hazra, Arpan'
'Barbour, Len'

_publ_section_title
;
 Accordion and layer-sliding motion to produce anomalous thermal expansion
 behaviour in 2D-coordination polymers
;
_journal_name_full 'Chemical Communications'
_journal_paper_doi 10.1039/C9CC06634A
_journal_year 2019
_chemical_formula_sum 'C32 H29 N3 O9 Zn2'
_chemical_formula_weight 730.32
_space_group_crystal_system monoclinic
_space_group_IT_number 11
_space_group_name_Hall '-P 2yb'
_space_group_name_H-M_alt 'P 1 21/m 1'
_symmetry_space_group_name_Hall '-P 2yb'
_symmetry_space_group_name_H-M 'P 1 21/m 1'
_atom_sites_solution_hydrogens geom
_audit_creation_method SHELXL-2016/6
_audit_update_record
;
2019-08-14 deposited with the CCDC.    2019-09-09 downloaded from the CCDC.
;
_cell_angle_alpha 90
_cell_angle_beta 109.586(1)
_cell_angle_gamma 90
_cell_formula_units_Z 2
_cell_length_a 8.4039(4)
_cell_length_b 21.5861(10)
_cell_length_c 9.4367(4)
_cell_measurement_reflns_used 9979
_cell_measurement_temperature 240(2)
_cell_measurement_theta_max 26.14
_cell_measurement_theta_min 2.48
_cell_volume 1612.84(13)
_computing_cell_refinement 'Bruker SAINT'
_computing_data_collection 'Bruker APEX3'
_computing_data_reduction 'Bruker SAINT'
_computing_molecular_graphics 'Bruker SHELXTL'
_computing_publication_material 'Bruker SHELXTL'
_computing_structure_refinement 'SHELXL-2016/6 (Sheldrick, 2016)'
_computing_structure_solution 'SHELXL-2016/6 (Sheldrick, 2016)'
_diffrn_ambient_temperature 240(2)
_diffrn_measured_fraction_theta_full 0.991
_diffrn_measured_fraction_theta_max 0.991
_diffrn_measurement_device_type 'Bruker D8 venture PHOTON II CPAD'
_diffrn_measurement_method '\f \ch and \w scans'
_diffrn_radiation_type MoK\a
_diffrn_radiation_wavelength 0.71073
_diffrn_reflns_av_R_equivalents 0.0289
_diffrn_reflns_av_unetI/netI 0.0150
_diffrn_reflns_Laue_measured_fraction_full 0.991
_diffrn_reflns_Laue_measured_fraction_max 0.991
_diffrn_reflns_limit_h_max 9
_diffrn_reflns_limit_h_min -9
_diffrn_reflns_limit_k_max 25
_diffrn_reflns_limit_k_min -25
_diffrn_reflns_limit_l_max 10
_diffrn_reflns_limit_l_min -11
_diffrn_reflns_number 29029
_diffrn_reflns_point_group_measured_fraction_full 0.991
_diffrn_reflns_point_group_measured_fraction_max 0.991
_diffrn_reflns_theta_full 24.994
_diffrn_reflns_theta_max 24.994
_diffrn_reflns_theta_min 2.478
_exptl_absorpt_coefficient_mu 1.545
_exptl_absorpt_correction_T_max 0.920
_exptl_absorpt_correction_T_min 0.515
_exptl_absorpt_correction_type multi-scan
_exptl_absorpt_process_details SADABS
_exptl_crystal_colour colorless
_exptl_crystal_density_diffrn 1.504
_exptl_crystal_description plate-like
_exptl_crystal_F_000 748
_exptl_crystal_size_max 0.496
_exptl_crystal_size_mid 0.378
_exptl_crystal_size_min 0.055
_refine_diff_density_max 0.675
_refine_diff_density_min -0.507
_refine_diff_density_rms 0.080
_refine_ls_extinction_method none
_refine_ls_goodness_of_fit_ref 1.156
_refine_ls_hydrogen_treatment constr
_refine_ls_matrix_type full
_refine_ls_number_parameters 194
_refine_ls_number_reflns 2891
_refine_ls_number_restraints 0
_refine_ls_restrained_S_all 1.156
_refine_ls_R_factor_all 0.0494
_refine_ls_R_factor_gt 0.0481
_refine_ls_shift/su_max 0.005
_refine_ls_shift/su_mean 0.001
_refine_ls_structure_factor_coef Fsqd
_refine_ls_weighting_details 'w=1/[\s^2^(Fo^2^)+(0.0397P)^2^+4.4965P] where P=(Fo^2^+2Fc^2^)/3'
_refine_ls_weighting_scheme calc
_refine_ls_wR_factor_gt 0.1193
_refine_ls_wR_factor_ref 0.1202
_reflns_Friedel_coverage 0.000
_reflns_number_gt 2786
_reflns_number_total 2891
_reflns_threshold_expression 'I > 2\s(I)'
_cod_data_source_file c9cc06634a3.cif
_cod_data_source_block 2_240K
_cod_database_code 7124143
_shelx_shelxl_version_number 2016/6
_shelx_space_group_comment
;
The symmetry employed for this shelxl refinement is uniquely defined
by the following loop, which should always be used as a source of
symmetry information in preference to the above space-group names.
They are only intended as comments.
;
_shelx_estimated_absorpt_t_min 0.515
_shelx_estimated_absorpt_t_max 0.920

loop_
_space_group_symop_operation_xyz
'x, y, z'
'-x, y+1/2, -z'
'-x, -y, -z'
'x, -y-1/2, z'

loop_
_atom_site_label
_atom_site_type_symbol
_atom_site_fract_x
_atom_site_fract_y
_atom_site_fract_z
_atom_site_U_iso_or_equiv
_atom_site_adp_type
_atom_site_occupancy
_atom_site_site_symmetry_order
_atom_site_calc_flag
_atom_site_refinement_flags_posn
_atom_site_refinement_flags_adp
_atom_site_refinement_flags_occupancy
_atom_site_disorder_assembly
_atom_site_disorder_group
Zn1 Zn 0.13999(4) 0.50127(2) 0.39297(3) 0.03031(8) Uani 1 1 d . . . . .
O1 O 0.1637(3) 0.58987(10) 0.4072(2) 0.0475(6) Uani 1 1 d . . . . .
O2 O 0.1099(3) 0.58578(11) 0.1625(2) 0.0578(7) Uani 1 1 d . . . . .
O3 O 0.2525(2) 0.47438(10) 0.60459(18) 0.0367(5) Uani 1 1 d . . . . .
O4 O 0.0924(2) 0.52625(10) 0.7095(2) 0.0386(5) Uani 1 1 d . . . . .
O5 O 0.038130 0.746729 0.761470 0.311(7) Uiso 0.5 1 d S . P A -1
N1 N 0.2633(3) 0.44570(11) 0.2950(2) 0.0316(5) Uani 1 1 d . . . . .
N2 N -0.175480 0.732880 0.537399 0.152(4) Uiso 0.5 1 d . . P A -1
C1 C 0.1391(3) 0.61553(14) 0.2780(3) 0.0394(7) Uani 1 1 d . . . . .
C2 C 0.1429(3) 0.68510(14) 0.2780(3) 0.0378(7) Uani 1 1 d . . . . .
C3 C 0.1313(4) 0.71785(15) 0.1479(3) 0.0479(8) Uani 1 1 d . . . . .
H3 H 0.123347 0.696249 0.059289 0.057 Uiso 1 1 calc R U . . .
C4 C 0.1548(4) 0.71821(14) 0.4093(3) 0.0440(8) Uani 1 1 d . . . . .
H4 H 0.162816 0.696626 0.497992 0.053 Uiso 1 1 calc R U . . .
C5 C 0.2275(3) 0.49992(12) 0.7146(3) 0.0299(6) Uani 1 1 d . . . . .
C6 C 0.3691(3) 0.49987(12) 0.8626(3) 0.0289(6) Uani 1 1 d . . . . .
C7 C 0.3545(3) 0.53402(13) 0.9828(3) 0.0309(6) Uani 1 1 d . . . . .
H7 H 0.255781 0.556905 0.971390 0.037 Uiso 1 1 calc R U . . .
C8 C 0.5145(3) 0.46573(13) 0.8806(3) 0.0307(6) Uani 1 1 d . . . . .
H8 H 0.524155 0.442329 0.799903 0.037 Uiso 1 1 calc R U . . .
C9 C 0.1880(3) 0.42706(14) 0.1520(3) 0.0375(7) Uani 1 1 d . . . . .
H9 H 0.081338 0.443333 0.097273 0.045 Uiso 1 1 calc R U . . .
C10 C 0.2609(4) 0.38520(15) 0.0830(3) 0.0451(8) Uani 1 1 d . . . . .
H10 H 0.203003 0.372571 -0.016263 0.054 Uiso 1 1 calc R U . . .
C11 C 0.4199(4) 0.36154(14) 0.1597(3) 0.0443(7) Uani 1 1 d . . . . .
C12 C 0.4994(4) 0.38221(15) 0.3052(4) 0.0459(8) Uani 1 1 d . . . . .
H12 H 0.608579 0.368188 0.360161 0.055 Uiso 1 1 calc R U . . .
C13 C 0.4182(3) 0.42336(14) 0.3694(3) 0.0389(7) Uani 1 1 d . . . . .
H13 H 0.473197 0.436296 0.469013 0.047 Uiso 1 1 calc R U . . .
C14 C 0.4957(5) 0.31025(15) 0.0957(4) 0.0585(9) Uani 1 1 d . . . . .
H14A H 0.619348 0.312433 0.134653 0.070 Uiso 1 1 calc R U . . .
H14B H 0.457785 0.312801 -0.014285 0.070 Uiso 1 1 calc R U . . .
C15 C 0.4333(7) 0.250000 0.1464(6) 0.0671(14) Uani 1 2 d S T P . .
H15A H 0.468836 0.250000 0.256492 0.081 Uiso 1 2 calc R U P . .
H15B H 0.309584 0.249999 0.108032 0.081 Uiso 1 2 calc R U P . .
C16 C -0.069401 0.713720 0.679740 0.154(6) Uiso 0.5 1 d . . P A -1
H16 H -0.082712 0.673566 0.712658 0.185 Uiso 0.5 1 calc R U P A -1
C17 C -0.268010 0.692490 0.421250 0.141(5) Uiso 0.5 1 d . . P A -1
H17A H -0.268292 0.708531 0.325149 0.211 Uiso 0.5 1 calc R U P A -1
H17B H -0.383226 0.689403 0.421074 0.211 Uiso 0.5 1 calc R U P A -1
H17C H -0.216062 0.651795 0.437757 0.211 Uiso 0.5 1 calc R U P A -1
C18 C -0.221251 0.795300 0.547330 0.212(9) Uiso 0.5 1 d . . P A -1
H18A H -0.292733 0.797941 0.609250 0.317 Uiso 0.5 1 calc R U P A -1
H18B H -0.282191 0.810899 0.447416 0.317 Uiso 0.5 1 calc R U P A -1
H18C H -0.120249 0.819913 0.592140 0.317 Uiso 0.5 1 calc R U P A -1

loop_
_atom_site_aniso_label
_atom_site_aniso_U_11
_atom_site_aniso_U_22
_atom_site_aniso_U_33
_atom_site_aniso_U_23
_atom_site_aniso_U_13
_atom_site_aniso_U_12
Zn1 0.02598(14) 0.03972(17) 0.01862(13) -0.00391(11) -0.00125(11) 0.00310(12)
O1 0.0634(13) 0.0382(11) 0.0308(9) -0.0027(8) 0.0025(9) -0.0020(10)
O2 0.0791(15) 0.0507(12) 0.0372(10) -0.0091(10) 0.0109(10) 0.0142(11)
O3 0.0360(9) 0.0492(11) 0.0164(7) -0.0026(8) -0.0026(7) 0.0079(9)
O4 0.0237(8) 0.0540(11) 0.0276(9) -0.0072(9) -0.0051(7) 0.0012(8)
N1 0.0279(10) 0.0404(12) 0.0248(9) -0.0015(9) 0.0065(7) 0.0019(9)
C1 0.0333(13) 0.0456(15) 0.0343(13) -0.0035(12) 0.0048(10) 0.0068(12)
C2 0.0365(13) 0.0470(15) 0.0285(12) -0.0022(12) 0.0089(10) 0.0005(12)
C3 0.0623(18) 0.0517(16) 0.0292(13) -0.0033(13) 0.0149(12) 0.0015(15)
C4 0.0559(17) 0.0428(15) 0.0292(13) 0.0016(12) 0.0087(12) 0.0035(14)
C5 0.0270(12) 0.0346(13) 0.0215(11) 0.0017(10) -0.0008(9) -0.0015(10)
C6 0.0248(11) 0.0395(14) 0.0172(10) -0.0003(10) 0.0002(8) -0.0031(10)
C7 0.0203(11) 0.0470(15) 0.0214(11) 0.0001(11) 0.0017(9) 0.0044(11)
C8 0.0285(12) 0.0440(14) 0.0167(10) -0.0038(10) 0.0036(9) 0.0006(11)
C9 0.0349(13) 0.0485(16) 0.0256(12) -0.0031(11) 0.0057(10) 0.0021(12)
C10 0.0513(16) 0.0482(17) 0.0339(13) -0.0072(13) 0.0119(11) 0.0006(14)
C11 0.0524(15) 0.0358(15) 0.0518(15) -0.0006(12) 0.0270(11) -0.0016(13)
C12 0.0343(14) 0.0468(16) 0.0515(16) 0.0013(14) 0.0078(12) 0.0070(13)
C13 0.0325(13) 0.0455(15) 0.0318(13) 0.0000(12) 0.0018(11) 0.0023(12)
C14 0.0717(18) 0.0414(17) 0.0756(19) -0.0037(15) 0.0422(14) 0.0045(15)
C15 0.089(3) 0.054(3) 0.077(3) 0.000 0.052(2) 0.000

loop_
_atom_type_symbol
_atom_type_description
_atom_type_scat_dispersion_real
_atom_type_scat_dispersion_imag
_atom_type_scat_source
C C 0.0033 0.0016 'International Tables Vol C Tables 4.2.6.8 and 6.1.1.4'
H H 0.0000 0.0000 'International Tables Vol C Tables 4.2.6.8 and 6.1.1.4'
N N 0.0061 0.0033 'International Tables Vol C Tables 4.2.6.8 and 6.1.1.4'
O O 0.0106 0.0060 'International Tables Vol C Tables 4.2.6.8 and 6.1.1.4'
Zn Zn 0.2839 1.4301 'International Tables Vol C Tables 4.2.6.8 and 6.1.1.4'

loop_
_geom_angle_atom_site_label_1
_geom_angle_atom_site_label_2
_geom_angle_atom_site_label_3
_geom_angle
_geom_angle_site_symmetry_1
_geom_angle_site_symmetry_3
O1 Zn1 O4 113.52(9) . 3_566
O1 Zn1 O3 102.54(8) . .
O4 Zn1 O3 117.85(9) 3_566 .
O1 Zn1 N1 124.77(10) . .
O4 Zn1 N1 100.08(8) 3_566 .
O3 Zn1 N1 98.25(8) . .
C1 O1 Zn1 112.39(18) . .
C5 O3 Zn1 123.25(17) . .
C5 O4 Zn1 128.35(18) . 3_566
C13 N1 C9 117.7(2) . .
C13 N1 Zn1 122.28(18) . .
C9 N1 Zn1 119.99(18) . .
C16 N2 C17 124.683(2) . .
C16 N2 C18 108.508(2) . .
C17 N2 C18 123.288(2) . .
O2 C1 O1 122.7(3) . .
O2 C1 C2 121.7(3) . .
O1 C1 C2 115.6(2) . .
C3 C2 C4 118.9(3) . .
C3 C2 C1 120.9(3) . .
C4 C2 C1 120.2(3) . .
C3 C3 C2 120.53(18) 4_575 .
C3 C3 H3 119.7 4_575 .
C2 C3 H3 119.7 . .
C4 C4 C2 120.58(18) 4_575 .
C4 C4 H4 119.7 4_575 .
C2 C4 H4 119.7 . .
O3 C5 O4 124.6(2) . .
O3 C5 C6 118.0(2) . .
O4 C5 C6 117.4(2) . .
C8 C6 C7 119.7(2) . .
C8 C6 C5 120.3(2) . .
C7 C6 C5 119.9(2) . .
C8 C7 C6 120.0(2) 3_667 .
C8 C7 H7 120.0 3_667 .
C6 C7 H7 120.0 . .
C7 C8 C6 120.3(2) 3_667 .
C7 C8 H8 119.9 3_667 .
C6 C8 H8 119.9 . .
N1 C9 C10 122.5(3) . .
N1 C9 H9 118.7 . .
C10 C9 H9 118.7 . .
C9 C10 C11 120.1(3) . .
C9 C10 H10 120.0 . .
C11 C10 H10 120.0 . .
C12 C11 C10 117.3(3) . .
C12 C11 C14 120.5(3) . .
C10 C11 C14 121.8(3) . .
C13 C12 C11 119.9(3) . .
C13 C12 H12 120.0 . .
C11 C12 H12 120.0 . .
N1 C13 C12 122.5(3) . .
N1 C13 H13 118.8 . .
C12 C13 H13 118.8 . .
C11 C14 C15 105.3(3) . .
C11 C14 H14A 110.7 . .
C15 C14 H14A 110.7 . .
C11 C14 H14B 110.7 . .
C15 C14 H14B 110.7 . .
H14A C14 H14B 108.8 . .
C14 C15 C14 115.6(5) 4_565 .
C14 C15 H15A 108.4 4_565 .
C14 C15 H15A 108.4 . .
C14 C15 H15B 108.4 4_565 .
C14 C15 H15B 108.4 . .
H15A C15 H15B 107.5 . .
O5 C16 N2 122.559(2) . .
O5 C16 H16 118.7 . .
N2 C16 H16 118.7 . .
N2 C17 H17A 109.5 . .
N2 C17 H17B 109.5 . .
H17A C17 H17B 109.5 . .
N2 C17 H17C 109.5 . .
H17A C17 H17C 109.5 . .
H17B C17 H17C 109.5 . .
N2 C18 H18A 109.5 . .
N2 C18 H18B 109.5 . .
H18A C18 H18B 109.5 . .
N2 C18 H18C 109.5 . .
H18A C18 H18C 109.5 . .
H18B C18 H18C 109.5 . .

loop_
_geom_bond_atom_site_label_1
_geom_bond_atom_site_label_2
_geom_bond_distance
_geom_bond_site_symmetry_2
Zn1 O1 1.923(2) .
Zn1 O4 1.9587(18) 3_566
Zn1 O3 1.9882(17) .
Zn1 N1 2.003(2) .
O1 C1 1.291(4) .
O2 C1 1.217(4) .
O3 C5 1.254(3) .
O4 C5 1.256(3) .
O5 C16 1.20494(3) .
N1 C13 1.344(3) .
N1 C9 1.346(3) .
N2 C16 1.40257(4) .
N2 C17 1.41236(4) .
N2 C18 1.41296(9) .
C1 C2 1.502(4) .
C2 C3 1.392(4) .
C2 C4 1.405(4) .
C3 C3 1.388(7) 4_575
C3 H3 0.9400 .
C4 C4 1.373(6) 4_575
C4 H4 0.9400 .
C5 C6 1.501(3) .
C6 C8 1.388(4) .
C6 C7 1.392(4) .
C7 C8 1.386(3) 3_667
C7 H7 0.9400 .
C8 H8 0.9400 .
C9 C10 1.372(4) .
C9 H9 0.9400 .
C10 C11 1.386(4) .
C10 H10 0.9400 .
C11 C12 1.384(4) .
C11 C14 1.501(5) .
C12 C13 1.378(5) .
C12 H12 0.9400 .
C13 H13 0.9400 .
C14 C15 1.537(5) .
C14 H14A 0.9800 .
C14 H14B 0.9800 .
C15 H15A 0.9800 .
C15 H15B 0.9800 .
C16 H16 0.9400 .
C17 H17A 0.9700 .
C17 H17B 0.9700 .
C17 H17C 0.9700 .
C18 H18A 0.9700 .
C18 H18B 0.9700 .
C18 H18C 0.9700 .
